data_4346150
loop_
_publ_author_name
'Luan, Jie'
'Zhou, Jian'
'Liu, Zhan'
'Zhu, Bowen'
'Wang, Huisi'
'Bao, Xin'
'Liu, Wei'
'Tong, Ming-Liang'
'Peng, Guo'
'Peng, Haonan'
'Salmon, Lionel'
'Bousseksou, Azzedine'

_publ_section_title
;
 Polymorphism-Dependent Spin-Crossover: Hysteretic Two-Step Spin
 Transition with an Ordered [HS-HS-LS] Intermediate Phase.
;
_journal_issue 11
_journal_name_full 'Inorganic chemistry'
_journal_page_first 5145
_journal_page_last 5147
_journal_paper_doi 10.1021/acs.inorgchem.5b00629
_journal_volume 54
_journal_year 2015
_chemical_formula_moiety 'C18 H22 Fe N6 Se2'
_chemical_formula_sum 'C18 H22 Fe N6 Se2'
_chemical_formula_weight 536.18
_space_group_crystal_system orthorhombic
_space_group_IT_number 41
_space_group_name_Hall 'A 2 -2ab'
_space_group_name_H-M_alt 'A e a 2'
_atom_sites_solution_hydrogens geom
_atom_sites_solution_primary direct
_audit_creation_date 2015-02-17
_audit_creation_method
;
Olex2 1.2
(compiled 2015.01.26 svn.r3150 for OlexSys, GUI svn.r4998)
;
_cell_angle_alpha 90
_cell_angle_beta 90
_cell_angle_gamma 90
_cell_formula_units_Z 12
_cell_length_a 39.457(6)
_cell_length_b 17.701(3)
_cell_length_c 8.9839(12)
_cell_measurement_reflns_used 2454
_cell_measurement_temperature 100.0
_cell_measurement_theta_max 24.88
_cell_measurement_theta_min 2.98
_cell_volume 6274.6(17)
_computing_molecular_graphics 'Olex2 (Dolomanov et al., 2009)'
_computing_publication_material 'Olex2 (Dolomanov et al., 2009)'
_computing_structure_refinement 'ShelXL (Sheldrick, 2008)'
_computing_structure_solution 'SIR2004 (Burla et al., 2007)'
_diffrn_ambient_temperature 100.0
_diffrn_measured_fraction_theta_full 0.983
_diffrn_measured_fraction_theta_max 0.979
_diffrn_measurement_device_type 'CCD area detector'
_diffrn_measurement_method 'phi and omega scans'
_diffrn_radiation_monochromator graphite
_diffrn_radiation_type MoK\a
_diffrn_radiation_wavelength 0.71073
_diffrn_reflns_av_R_equivalents 0.0471
_diffrn_reflns_av_unetI/netI 0.0952
_diffrn_reflns_Laue_measured_fraction_full 0.983
_diffrn_reflns_Laue_measured_fraction_max 0.979
_diffrn_reflns_limit_h_max 39
_diffrn_reflns_limit_h_min -47
_diffrn_reflns_limit_k_max 13
_diffrn_reflns_limit_k_min -21
_diffrn_reflns_limit_l_max 10
_diffrn_reflns_limit_l_min -10
_diffrn_reflns_number 11335
_diffrn_reflns_point_group_measured_fraction_full 0.923
_diffrn_reflns_point_group_measured_fraction_max 0.916
_diffrn_reflns_theta_full 25.242
_diffrn_reflns_theta_max 25.356
_diffrn_reflns_theta_min 2.301
_exptl_absorpt_coefficient_mu 4.217
_exptl_absorpt_correction_T_max 0.7452
_exptl_absorpt_correction_T_min 0.6160
_exptl_absorpt_correction_type multi-scan
_exptl_crystal_colour red
_exptl_crystal_colour_primary red
_exptl_crystal_density_diffrn 1.703
_exptl_crystal_description plate
_exptl_crystal_F_000 3192
_exptl_crystal_size_max 0.21
_exptl_crystal_size_mid 0.09
_exptl_crystal_size_min 0.03
_refine_diff_density_max 0.991
_refine_diff_density_min -0.535
_refine_diff_density_rms 0.148
_refine_ls_abs_structure_details
;
 Flack x determined using 1292 quotients [(I+)-(I-)]/[(I+)+(I-)]
 (Parsons, Flack and Wagner, Acta Cryst. B69 (2013) 249-259).
;
_refine_ls_abs_structure_Flack 0.017(12)
_refine_ls_extinction_method none
_refine_ls_goodness_of_fit_ref 1.071
_refine_ls_hydrogen_treatment constr
_refine_ls_matrix_type full
_refine_ls_number_parameters 364
_refine_ls_number_reflns 5272
_refine_ls_number_restraints 1
_refine_ls_restrained_S_all 1.071
_refine_ls_R_factor_all 0.0924
_refine_ls_R_factor_gt 0.0521
_refine_ls_shift/su_max 0.000
_refine_ls_shift/su_mean 0.000
_refine_ls_structure_factor_coef Fsqd
_refine_ls_weighting_details 'w=1/[\s^2^(Fo^2^)+(0.0486P)^2^] where P=(Fo^2^+2Fc^2^)/3'
_refine_ls_weighting_scheme calc
_refine_ls_wR_factor_gt 0.1054
_refine_ls_wR_factor_ref 0.1318
_reflns_Friedel_coverage 0.750
_reflns_Friedel_fraction_full 0.854
_reflns_Friedel_fraction_max 0.844
_reflns_number_gt 3761
_reflns_number_total 5272
_reflns_threshold_expression 'I > 2\s(I)'
_cod_data_source_file ic5b00629_si_002.cif
_cod_data_source_block 1a_100K
_cod_original_cell_volume 6274.5(16)
_cod_original_sg_symbol_Hall 'A 2 -2ac'
_cod_database_code 4346150
_shelxl_version_number 2014-3
_shelx_space_group_comment
;
The symmetry employed for this shelxl refinement is uniquely defined
by the following loop, which should always be used as a source of
symmetry information in preference to the above space-group names.
They are only intended as comments.
;
_olex2_refinement_description
;
1. Fixed Uiso
 At 1.2 times of:
  All C(H) groups, All C(H,H) groups
 At 1.5 times of:
  All C(H,H,H) groups
2.a Secondary CH2 refined with riding coordinates:
 C6(H6A,H6B), C11(H11A,H11B), C9(H9A,H9B), C26(H26A,H26B), C8(H8A,H8B),
 C24(H24A,H24B)
2.b Aromatic/amide H refined with riding coordinates:
 C19(H19), C22(H22), C13(H13), C2(H2), C16(H16), C1(H1), C20(H20), C4(H4),
 C21(H21), C14(H14), C3(H3), C15(H15)
2.c Idealised Me refined as rotating group:
 C7(H7A,H7B,H7C), C10(H10A,H10B,H10C), C25(H25A,H25B,H25C)
;
_olex2_submission_special_instructions 'No special instructions were received'

loop_
_space_group_symop_operation_xyz
'x, y, z'
'-x, -y, z'
'x+1/2, -y+1/2, z'
'-x+1/2, y+1/2, z'
'x, y+1/2, z+1/2'
'-x, -y+1/2, z+1/2'
'x+1/2, -y+1, z+1/2'
'-x+1/2, y+1, z+1/2'

loop_
_atom_site_label
_atom_site_type_symbol
_atom_site_fract_x
_atom_site_fract_y
_atom_site_fract_z
_atom_site_U_iso_or_equiv
_atom_site_adp_type
_atom_site_occupancy
_atom_site_site_symmetry_order
_atom_site_calc_flag
_atom_site_refinement_flags_posn
_atom_site_refinement_flags_adp
_atom_site_refinement_flags_occupancy
Se2 Se 0.12551(3) 0.29418(7) 0.50005(15) 0.0287(4) Uani 1 1 d . . .
Se3 Se 0.03853(3) 0.31196(6) 0.00568(15) 0.0240(3) Uani 1 1 d . . .
Se1 Se 0.20181(3) 0.70242(8) 0.47790(13) 0.0296(5) Uani 1 1 d . . .
Fe2 Fe 0.0000 0.5000 0.3648(3) 0.0147(7) Uani 1 2 d S T P
Fe1 Fe 0.16695(5) 0.50038(11) 0.8335(2) 0.0166(5) Uani 1 1 d . . .
N1 N 0.1198(3) 0.5664(6) 0.8578(11) 0.020(3) Uani 1 1 d . . .
N7 N 0.0425(3) 0.5611(5) 0.3705(11) 0.020(2) Uani 1 1 d . . .
N4 N 0.2150(3) 0.4335(6) 0.8427(11) 0.022(3) Uani 1 1 d . . .
N9 N 0.0192(2) 0.4335(6) 0.2144(11) 0.020(3) Uani 1 1 d . . .
N6 N 0.1454(3) 0.4191(7) 0.6937(12) 0.027(3) Uani 1 1 d . . .
C6 C 0.1057(3) 0.4584(7) 1.0111(17) 0.026(3) Uani 1 1 d . . .
H6A H 0.0938 0.4514 1.1072 0.031 Uiso 1 1 calc R . .
H6B H 0.0982 0.4179 0.9428 0.031 Uiso 1 1 calc R . .
C11 C 0.2337(3) 0.5488(7) 0.9680(15) 0.028(3) Uani 1 1 d . . .
H11A H 0.2481 0.5603 1.0554 0.033 Uiso 1 1 calc R . .
H11B H 0.2398 0.5844 0.8873 0.033 Uiso 1 1 calc R . .
N3 N 0.1976(2) 0.5588(5) 1.0079(11) 0.019(2) Uani 1 1 d . . .
N8 N 0.0247(3) 0.4425(5) 0.5337(11) 0.021(3) Uani 1 1 d . . .
N5 N 0.1842(3) 0.5744(6) 0.6697(13) 0.029(3) Uani 1 1 d . . .
N2 N 0.1428(2) 0.4520(5) 1.0354(12) 0.017(2) Uani 1 1 d . . .
C5 C 0.0962(3) 0.5347(7) 0.9457(13) 0.021(3) Uani 1 1 d . . .
C12 C 0.2403(3) 0.4690(7) 0.9173(14) 0.022(3) Uani 1 1 d . . .
C7 C 0.1509(4) 0.3704(7) 1.0621(15) 0.033(4) Uani 1 1 d . . .
H7A H 0.1422 0.3401 0.9792 0.050 Uiso 1 1 calc GR . .
H7B H 0.1402 0.3539 1.1550 0.050 Uiso 1 1 calc GR . .
H7C H 0.1755 0.3639 1.0694 0.050 Uiso 1 1 calc GR . .
C19 C 0.0483(3) 0.6298(6) 0.3119(13) 0.017(3) Uani 1 1 d . . .
H19 H 0.0301 0.6549 0.2633 0.021 Uiso 1 1 calc R . .
C22 C 0.1004(3) 0.5591(8) 0.4536(14) 0.027(3) Uani 1 1 d . . .
H22 H 0.1183 0.5337 0.5039 0.032 Uiso 1 1 calc R . .
C23 C 0.0688(3) 0.5254(7) 0.4398(14) 0.022(3) Uani 1 1 d . . .
C13 C 0.2713(3) 0.4337(8) 0.9384(14) 0.027(3) Uani 1 1 d . . .
H13 H 0.2885 0.4583 0.9941 0.032 Uiso 1 1 calc R . .
C17 C 0.1906(3) 0.6252(7) 0.5930(14) 0.018(3) Uani 1 1 d . . .
C10 C 0.1897(3) 0.6408(6) 1.0218(16) 0.031(3) Uani 1 1 d . . .
H10A H 0.1908 0.6646 0.9234 0.047 Uiso 1 1 calc GR . .
H10B H 0.2063 0.6648 1.0880 0.047 Uiso 1 1 calc GR . .
H10C H 0.1669 0.6470 1.0632 0.047 Uiso 1 1 calc GR . .
C2 C 0.0804(3) 0.6670(7) 0.8059(14) 0.022(3) Uani 1 1 d . . .
H2 H 0.0759 0.7135 0.7571 0.027 Uiso 1 1 calc R . .
C16 C 0.2208(3) 0.3660(7) 0.7866(14) 0.020(3) Uani 1 1 d . . .
H16 H 0.2028 0.3413 0.7358 0.024 Uiso 1 1 calc R . .
C1 C 0.1112(3) 0.6317(7) 0.7901(14) 0.023(3) Uani 1 1 d . . .
H1 H 0.1276 0.6548 0.7273 0.028 Uiso 1 1 calc R . .
C27 C 0.0269(3) 0.3855(7) 0.1284(14) 0.021(3) Uani 1 1 d . . .
C20 C 0.0793(3) 0.6654(7) 0.3191(13) 0.020(3) Uani 1 1 d . . .
H20 H 0.0825 0.7135 0.2741 0.024 Uiso 1 1 calc R . .
C4 C 0.0647(3) 0.5666(7) 0.9666(14) 0.027(3) Uani 1 1 d . . .
H4 H 0.0487 0.5431 1.0305 0.032 Uiso 1 1 calc R . .
C18 C 0.1372(3) 0.3688(7) 0.6177(14) 0.018(3) Uani 1 1 d . . .
C9 C 0.1904(3) 0.5193(7) 1.1498(14) 0.027(3) Uani 1 1 d . . .
H9A H 0.1969 0.5521 1.2345 0.033 Uiso 1 1 calc R . .
H9B H 0.2040 0.4724 1.1555 0.033 Uiso 1 1 calc R . .
C21 C 0.1056(3) 0.6306(7) 0.3924(14) 0.024(3) Uani 1 1 d . . .
H21 H 0.1270 0.6548 0.4012 0.029 Uiso 1 1 calc R . .
C14 C 0.2772(3) 0.3639(7) 0.8795(14) 0.023(3) Uani 1 1 d . . .
H14 H 0.2984 0.3399 0.8947 0.028 Uiso 1 1 calc R . .
C25 C 0.0155(3) 0.3610(6) 0.5567(14) 0.023(3) Uiso 1 1 d . . .
H25A H -0.0078 0.3576 0.5939 0.034 Uiso 1 1 calc GR . .
H25B H 0.0310 0.3383 0.6293 0.034 Uiso 1 1 calc GR . .
H25C H 0.0172 0.3339 0.4619 0.034 Uiso 1 1 calc GR . .
C3 C 0.0565(3) 0.6334(7) 0.8937(14) 0.024(3) Uani 1 1 d . . .
H3 H 0.0347 0.6553 0.9047 0.029 Uiso 1 1 calc R . .
C15 C 0.2522(4) 0.3282(7) 0.7980(12) 0.024(3) Uani 1 1 d . . .
H15 H 0.2560 0.2806 0.7519 0.028 Uiso 1 1 calc R . .
C26 C 0.0178(3) 0.4863(8) 0.6730(13) 0.025(3) Uani 1 1 d . . .
H26A H 0.0217 0.4538 0.7609 0.030 Uiso 1 1 calc R . .
H26B H 0.0335 0.5299 0.6791 0.030 Uiso 1 1 calc R . .
C8 C 0.1531(3) 0.5002(8) 1.1606(13) 0.023(3) Uani 1 1 d . . .
H8A H 0.1486 0.4736 1.2555 0.027 Uiso 1 1 calc R . .
H8B H 0.1396 0.5473 1.1597 0.027 Uiso 1 1 calc R . .
C24 C 0.0612(3) 0.4473(6) 0.4978(16) 0.022(3) Uani 1 1 d . . .
H24A H 0.0672 0.4090 0.4217 0.026 Uiso 1 1 calc R . .
H24B H 0.0749 0.4372 0.5881 0.026 Uiso 1 1 calc R . .

loop_
_atom_site_aniso_label
_atom_site_aniso_U_11
_atom_site_aniso_U_22
_atom_site_aniso_U_33
_atom_site_aniso_U_23
_atom_site_aniso_U_13
_atom_site_aniso_U_12
Se2 0.0270(7) 0.0273(7) 0.0318(10) -0.0083(9) -0.0047(8) 0.0028(5)
Se3 0.0232(6) 0.0254(6) 0.0233(9) -0.0065(8) 0.0020(7) 0.0001(6)
Se1 0.0290(8) 0.0238(8) 0.0360(14) 0.0075(7) 0.0055(8) 0.0018(5)
Fe2 0.0143(16) 0.0181(14) 0.0117(18) 0.000 0.000 0.0001(13)
Fe1 0.0137(10) 0.0181(9) 0.0180(12) -0.0006(8) 0.0013(8) 0.0007(9)
N1 0.013(6) 0.030(7) 0.017(6) -0.008(5) 0.008(5) 0.000(5)
N7 0.021(7) 0.021(5) 0.016(6) -0.003(4) 0.002(5) -0.006(5)
N4 0.011(6) 0.033(7) 0.022(6) 0.005(5) 0.003(5) -0.002(5)
N9 0.009(6) 0.028(7) 0.022(7) 0.011(5) -0.003(5) -0.005(5)
N6 0.011(6) 0.041(8) 0.028(7) 0.002(6) 0.000(5) 0.006(6)
C6 0.017(7) 0.034(7) 0.027(8) -0.001(7) 0.016(8) -0.002(5)
C11 0.014(7) 0.041(8) 0.028(9) -0.002(7) 0.000(7) -0.001(6)
N3 0.019(5) 0.021(5) 0.017(6) -0.005(5) -0.009(7) -0.005(4)
N8 0.021(6) 0.029(6) 0.012(6) -0.002(5) -0.006(5) 0.003(5)
N5 0.021(7) 0.027(7) 0.038(8) -0.003(6) 0.002(6) 0.000(5)
N2 0.008(5) 0.025(6) 0.017(6) 0.004(5) -0.001(5) -0.002(4)
C5 0.018(7) 0.029(7) 0.016(7) -0.008(6) -0.002(6) 0.006(6)
C12 0.025(8) 0.018(7) 0.023(8) 0.005(6) 0.004(6) -0.003(6)
C7 0.045(10) 0.030(8) 0.025(9) 0.007(6) 0.013(7) 0.004(7)
C19 0.021(7) 0.020(7) 0.012(7) -0.006(5) 0.002(6) -0.007(5)
C22 0.016(7) 0.041(9) 0.023(8) -0.012(7) 0.005(7) -0.002(6)
C23 0.019(7) 0.028(7) 0.021(8) -0.006(6) -0.002(6) 0.009(6)
C13 0.012(7) 0.047(9) 0.021(7) 0.013(7) -0.010(6) -0.014(7)
C17 0.005(7) 0.024(7) 0.025(8) -0.004(6) 0.003(6) 0.002(6)
C10 0.030(8) 0.024(7) 0.040(9) -0.011(7) -0.009(8) 0.001(6)
C2 0.022(8) 0.019(7) 0.027(8) -0.009(6) -0.006(7) -0.002(6)
C16 0.013(7) 0.022(8) 0.026(8) 0.002(6) -0.004(6) 0.001(6)
C1 0.025(8) 0.025(8) 0.020(8) 0.003(6) -0.006(6) -0.001(6)
C27 0.025(8) 0.012(7) 0.026(8) -0.003(6) -0.004(6) 0.000(6)
C20 0.015(7) 0.027(7) 0.017(7) -0.010(6) 0.001(6) -0.004(6)
C4 0.022(7) 0.032(7) 0.026(9) -0.019(7) -0.003(7) 0.005(6)
C18 0.005(7) 0.027(8) 0.022(8) 0.006(6) -0.001(6) -0.003(6)
C9 0.022(8) 0.034(9) 0.027(8) -0.012(6) -0.016(7) 0.010(7)
C21 0.015(8) 0.038(8) 0.020(8) -0.010(6) -0.001(6) -0.012(6)
C14 0.015(8) 0.026(8) 0.028(8) 0.005(6) 0.010(7) 0.006(6)
C3 0.022(8) 0.029(8) 0.020(8) -0.009(6) -0.007(7) 0.004(6)
C15 0.029(8) 0.028(7) 0.014(7) 0.007(5) 0.008(7) 0.006(7)
C26 0.031(9) 0.029(9) 0.015(7) 0.004(6) -0.012(6) -0.002(7)
C8 0.018(8) 0.039(9) 0.011(7) 0.001(6) -0.006(6) 0.006(7)
C24 0.007(6) 0.034(7) 0.025(8) -0.003(7) -0.001(7) -0.006(5)

loop_
_atom_type_symbol
_atom_type_description
_atom_type_scat_dispersion_real
_atom_type_scat_dispersion_imag
_atom_type_scat_source
C C 0.0033 0.0016 'International Tables Vol C Tables 4.2.6.8 and 6.1.1.4'
H H 0.0000 0.0000 'International Tables Vol C Tables 4.2.6.8 and 6.1.1.4'
Fe Fe 0.3463 0.8444 'International Tables Vol C Tables 4.2.6.8 and 6.1.1.4'
N N 0.0061 0.0033 'International Tables Vol C Tables 4.2.6.8 and 6.1.1.4'
Se Se -0.0929 2.2259 'International Tables Vol C Tables 4.2.6.8 and 6.1.1.4'

loop_
_geom_angle_atom_site_label_1
_geom_angle_atom_site_label_2
_geom_angle_atom_site_label_3
_geom_angle
_geom_angle_site_symmetry_1
_geom_angle_site_symmetry_3
N7 Fe2 N7 177.1(6) 2_565 .
N7 Fe2 N8 96.3(4) . 2_565
N7 Fe2 N8 81.5(4) 2_565 2_565
N7 Fe2 N8 81.5(4) . .
N7 Fe2 N8 96.3(4) 2_565 .
N9 Fe2 N7 91.0(4) 2_565 2_565
N9 Fe2 N7 91.0(4) . 2_565
N9 Fe2 N7 91.0(4) . .
N9 Fe2 N7 91.0(4) 2_565 .
N9 Fe2 N9 92.1(6) 2_565 .
N9 Fe2 N8 91.6(4) 2_565 2_565
N9 Fe2 N8 171.8(4) . 2_565
N9 Fe2 N8 91.6(4) . .
N9 Fe2 N8 171.8(4) 2_565 .
N8 Fe2 N8 85.8(6) . 2_565
N1 Fe1 N4 172.2(4) . .
N1 Fe1 N3 98.2(4) . .
N1 Fe1 N2 76.2(4) . .
N6 Fe1 N1 94.7(4) . .
N6 Fe1 N4 90.1(4) . .
N6 Fe1 N3 163.8(4) . .
N6 Fe1 N2 93.0(4) . .
N3 Fe1 N4 76.1(4) . .
N5 Fe1 N1 90.8(4) . .
N5 Fe1 N4 94.7(4) . .
N5 Fe1 N6 98.1(4) . .
N5 Fe1 N3 91.5(4) . .
N5 Fe1 N2 163.6(4) . .
N2 Fe1 N4 97.4(4) . .
N2 Fe1 N3 80.7(4) . .
C5 N1 Fe1 114.9(8) . .
C5 N1 C1 116.7(11) . .
C1 N1 Fe1 128.3(9) . .
C19 N7 Fe2 128.4(9) . .
C19 N7 C23 118.1(11) . .
C23 N7 Fe2 113.4(8) . .
C12 N4 Fe1 113.3(8) . .
C16 N4 Fe1 127.7(9) . .
C16 N4 C12 119.0(11) . .
C27 N9 Fe2 169.7(10) . .
C18 N6 Fe1 171.5(10) . .
N2 C6 C5 111.6(9) . .
N3 C11 C12 110.6(10) . .
C11 N3 Fe1 107.3(7) . .
C11 N3 C10 109.8(9) . .
C11 N3 C9 109.8(9) . .
C10 N3 Fe1 113.3(7) . .
C9 N3 Fe1 106.3(7) . .
C9 N3 C10 110.2(10) . .
C25 N8 Fe2 117.3(7) . .
C26 N8 Fe2 105.8(7) . .
C26 N8 C25 109.8(10) . .
C24 N8 Fe2 105.7(8) . .
C24 N8 C25 108.7(9) . .
C24 N8 C26 109.2(10) . .
C17 N5 Fe1 167.6(11) . .
C6 N2 Fe1 105.8(8) . .
C6 N2 C7 107.8(9) . .
C7 N2 Fe1 114.3(7) . .
C8 N2 Fe1 106.4(7) . .
C8 N2 C6 109.9(10) . .
C8 N2 C7 112.3(10) . .
N1 C5 C6 115.2(10) . .
N1 C5 C4 122.3(12) . .
C4 C5 C6 122.3(12) . .
N4 C12 C11 117.2(11) . .
N4 C12 C13 120.4(12) . .
C13 C12 C11 122.3(12) . .
N7 C19 C20 123.0(12) . .
C23 C22 C21 119.1(13) . .
N7 C23 C22 121.6(12) . .
N7 C23 C24 115.7(11) . .
C22 C23 C24 122.6(11) . .
C14 C13 C12 120.4(12) . .
N5 C17 Se1 177.9(12) . .
C3 C2 C1 118.3(13) . .
N4 C16 C15 123.5(12) . .
N1 C1 C2 124.3(13) . .
N9 C27 Se3 178.1(12) . .
C21 C20 C19 119.2(13) . .
C5 C4 C3 119.7(13) . .
N6 C18 Se2 178.5(12) . .
N3 C9 C8 110.4(10) . .
C20 C21 C22 119.0(12) . .
C13 C14 C15 119.9(12) . .
C2 C3 C4 118.7(13) . .
C14 C15 C16 116.6(12) . .
C26 C26 N8 109.9(8) 2_565 .
N2 C8 C9 110.5(10) . .
N8 C24 C23 108.6(9) . .

loop_
_geom_bond_atom_site_label_1
_geom_bond_atom_site_label_2
_geom_bond_distance
_geom_bond_site_symmetry_2
Se2 C18 1.754(13) .
Se3 C27 1.766(13) .
Se1 C17 1.770(13) .
Fe2 N7 1.998(10) .
Fe2 N7 1.998(10) 2_565
Fe2 N9 1.947(11) .
Fe2 N9 1.947(11) 2_565
Fe2 N8 2.071(10) .
Fe2 N8 2.071(10) 2_565
Fe1 N1 2.207(10) .
Fe1 N4 2.238(11) .
Fe1 N6 2.090(12) .
Fe1 N3 2.233(9) .
Fe1 N5 2.086(12) .
Fe1 N2 2.220(10) .
N1 C5 1.343(15) .
N1 C1 1.350(15) .
N7 C19 1.343(14) .
N7 C23 1.363(15) .
N4 C12 1.357(15) .
N4 C16 1.316(15) .
N9 C27 1.188(15) .
N6 C18 1.168(15) .
C6 N2 1.484(14) .
C6 C5 1.520(16) .
C11 N3 1.478(13) .
C11 C12 1.506(16) .
N3 C10 1.491(14) .
N3 C9 1.482(17) .
N8 C25 1.501(14) .
N8 C26 1.498(15) .
N8 C24 1.481(14) .
N5 C17 1.160(15) .
N2 C7 1.498(14) .
N2 C8 1.468(16) .
C5 C4 1.377(16) .
C12 C13 1.385(17) .
C19 C20 1.381(16) .
C22 C23 1.390(17) .
C22 C21 1.395(17) .
C23 C24 1.508(16) .
C13 C14 1.365(17) .
C2 C1 1.374(18) .
C2 C3 1.366(18) .
C16 C15 1.414(17) .
C20 C21 1.375(17) .
C4 C3 1.389(16) .
C9 C8 1.513(18) .
C14 C15 1.381(18) .
C26 C26 1.48(2) 2_565
